data_7235739
loop_
_publ_author_name
'Du, Miao'
'Chen, Min'
'Yang, Xiao-Gang'
'Wen, Jiong'
'Wang, Xi'
'Fang, Shao-Ming'
'Liu, Chun-Sen'

_publ_section_title
;
 A channel-type mesoporous In(iii)--carboxylate coordination framework
 with high physicochemical stability for use as an electrode material in
 supercapacitors
;
_journal_issue 25
_journal_name_full 'J. Mater. Chem. A'
_journal_page_first 9828
_journal_paper_doi 10.1039/C4TA00963K
_journal_volume 2
_journal_year 2014
_chemical_formula_sum 'C18 H11 In O7'
_chemical_formula_weight 454.09
_space_group_IT_number 193
_space_group_name_Hall '-P 6c 2'
_space_group_name_H-M_alt 'P 63/m c m'
_symmetry_cell_setting hexagonal
_symmetry_space_group_name_H-M 'P 63/m c m'
_atom_sites_solution_hydrogens geom
_atom_sites_solution_primary direct
_atom_sites_solution_secondary difmap
_audit_creation_method SHELXL-97
_cell_angle_alpha 90.00
_cell_angle_beta 90.00
_cell_angle_gamma 120.00
_cell_formula_units_Z 6
_cell_length_a 32.182(2)
_cell_length_b 32.182(2)
_cell_length_c 7.2741(4)
_cell_measurement_reflns_used 2077
_cell_measurement_temperature 294(2)
_cell_measurement_theta_max 58.85
_cell_measurement_theta_min 4.19
_cell_volume 6524.3(7)
_computing_cell_refinement
;
CrysAlisPro, Agilent Technologies,
Version 1.171.35.21 (release 20-01-2012 CrysAlis171 .NET)
(compiled Jan 23 2012,18:06:46)
;
_computing_data_collection
;
CrysAlisPro, Agilent Technologies,
Version 1.171.35.21 (release 20-01-2012 CrysAlis171 .NET)
(compiled Jan 23 2012,18:06:46)
;
_computing_data_reduction
;
CrysAlisPro, Agilent Technologies,
Version 1.171.35.21 (release 20-01-2012 CrysAlis171 .NET)
(compiled Jan 23 2012,18:06:46)
;
_computing_molecular_graphics 'SHELXTL (Sheldrick, 2008)'
_computing_publication_material 'SHELXTL and PLATON (Spek, 2009)'
_computing_structure_refinement 'SHELXL97 (Sheldrick, 2008)'
_computing_structure_solution 'SHELXS97 (Sheldrick, 2008)'
_diffrn_ambient_temperature 294(2)
_diffrn_measured_fraction_theta_full 0.936
_diffrn_measured_fraction_theta_max 0.936
_diffrn_measurement_device_type 'Xcalibur, Eos, Gemini'
_diffrn_measurement_method '\w scans'
_diffrn_radiation_monochromator graphite
_diffrn_radiation_source 'Enhance (Cu) X-ray Source'
_diffrn_radiation_type CuK\a
_diffrn_radiation_wavelength 1.54178
_diffrn_reflns_av_R_equivalents 0.0763
_diffrn_reflns_av_sigmaI/netI 0.0634
_diffrn_reflns_limit_h_max 27
_diffrn_reflns_limit_h_min -31
_diffrn_reflns_limit_k_max 33
_diffrn_reflns_limit_k_min -33
_diffrn_reflns_limit_l_max 5
_diffrn_reflns_limit_l_min -8
_diffrn_reflns_number 8990
_diffrn_reflns_theta_full 58.93
_diffrn_reflns_theta_max 58.93
_diffrn_reflns_theta_min 4.20
_exptl_absorpt_coefficient_mu 4.483
_exptl_absorpt_correction_T_max 0.6627
_exptl_absorpt_correction_T_min 0.4387
_exptl_absorpt_correction_type multi-scan
_exptl_absorpt_process_details
;
CrysAlisPro, Agilent Technologies,
Version 1.171.35.21 (release 20-01-2012 CrysAlis171 .NET)
(compiled Jan 23 2012,18:06:46)
Empirical absorption correction using spherical harmonics,
 implemented in SCALE3 ABSPACK scaling algorithm.
;
_exptl_crystal_colour colorless
_exptl_crystal_density_diffrn 0.693
_exptl_crystal_density_method 'not measured'
_exptl_crystal_description prism
_exptl_crystal_F_000 1344
_exptl_crystal_size_max 0.22
_exptl_crystal_size_mid 0.11
_exptl_crystal_size_min 0.10
_platon_squeeze_details
;
;
_refine_diff_density_max 1.486
_refine_diff_density_min -3.269
_refine_diff_density_rms 0.138
_refine_ls_extinction_method none
_refine_ls_goodness_of_fit_ref 1.299
_refine_ls_hydrogen_treatment constr
_refine_ls_matrix_type full
_refine_ls_number_parameters 72
_refine_ls_number_reflns 1656
_refine_ls_number_restraints 0
_refine_ls_restrained_S_all 1.299
_refine_ls_R_factor_all 0.2002
_refine_ls_R_factor_gt 0.1676
_refine_ls_shift/su_max 0.000
_refine_ls_shift/su_mean 0.000
_refine_ls_structure_factor_coef Fsqd
_refine_ls_weighting_details 'calc w=1/[\s^2^(Fo^2^)+(0.2000P)^2^+0.0000P] where P=(Fo^2^+2Fc^2^)/3'
_refine_ls_weighting_scheme calc
_refine_ls_wR_factor_gt 0.4097
_refine_ls_wR_factor_ref 0.4309
_reflns_number_gt 828
_reflns_number_total 1656
_reflns_threshold_expression >2sigma(I)
_cod_data_source_file c4ta00963k2.cif
_cod_data_source_block 437-MOF-CH2Cl2
_cod_depositor_comments
;
The following automatic conversions were performed:

data item '_symmetry_cell_setting' value 'Hexagonal' was changed to
'hexagonal' in accordance with the
/home/saulius/struct/COD-crude-data/automatic-downloads/DataCite-retrospective/RSC/depositions/lib/dictionaries/cif_core.dic
dictionary named 'cif_core.dic' version 2.4.2 last updated on
2011-04-26.

Automatic conversion script
Id: cif_fix_values 6909 2019-04-08 15:41:33Z antanas 
;
_cod_original_cell_volume 6524.5(7)
_cod_original_sg_symbol_H-M P6(3)/mcm
_cod_database_code 7235739

loop_
_symmetry_equiv_pos_as_xyz
'x, y, z'
'-y, x-y, z'
'-x+y, -x, z'
'-x, -y, z+1/2'
'y, -x+y, z+1/2'
'x-y, x, z+1/2'
'y, x, -z+1/2'
'x-y, -y, -z+1/2'
'-x, -x+y, -z+1/2'
'-y, -x, -z'
'-x+y, y, -z'
'x, x-y, -z'
'-x, -y, -z'
'y, -x+y, -z'
'x-y, x, -z'
'x, y, -z-1/2'
'-y, x-y, -z-1/2'
'-x+y, -x, -z-1/2'
'-y, -x, z-1/2'
'-x+y, y, z-1/2'
'x, x-y, z-1/2'
'y, x, z'
'x-y, -y, z'
'-x, -x+y, z'

loop_
_atom_site_label
_atom_site_type_symbol
_atom_site_fract_x
_atom_site_fract_y
_atom_site_fract_z
_atom_site_U_iso_or_equiv
_atom_site_adp_type
_atom_site_occupancy
_atom_site_symmetry_multiplicity
_atom_site_calc_flag
_atom_site_refinement_flags
In1 In 0.5000 1.0000 0.0000 0.201(2) Uani 1 4 d S
O1 O 0.5087(8) 0.9419(4) 0.0998(13) 0.283(10) Uani 1 1 d .
O2 O 0.4664(8) 1.0000 0.2500 0.178(8) Uani 1 4 d S
H2 H 0.4401 1.0000 0.2500 0.267 Uiso 1 4 d SR
O3 O 0.4310(7) 0.7246(7) 0.2500 0.165(5) Uani 1 2 d S
C1 C 0.5055(12) 0.9256(7) 0.2500 0.200(13) Uani 1 2 d S
C2 C 0.4914(11) 0.8714(12) 0.2500 0.196(11) Uani 1 2 d S
C3 C 0.4803(6) 0.8467(6) 0.088(2) 0.164(6) Uani 1 1 d .
H3 H 0.4864 0.8625 -0.0246 0.197 Uiso 1 1 calc R
C4 C 0.4591(7) 0.7961(7) 0.098(3) 0.175(6) Uani 1 1 d .
H4 H 0.4491 0.7777 -0.0088 0.210 Uiso 1 1 calc R
C5 C 0.4537(9) 0.7762(8) 0.2500 0.153(8) Uani 1 2 d S
C6 C 0.3814(10) 0.6987(9) 0.2500 0.149(8) Uani 1 2 d S
C7 C 0.3648(6) 0.6482(8) 0.2500 0.134(7) Uani 1 2 d S
H7 H 0.3860 0.6365 0.2500 0.161 Uiso 1 2 calc SR

loop_
_atom_site_aniso_label
_atom_site_aniso_U_11
_atom_site_aniso_U_22
_atom_site_aniso_U_33
_atom_site_aniso_U_23
_atom_site_aniso_U_13
_atom_site_aniso_U_12
In1 0.342(5) 0.0889(14) 0.0882(15) 0.000 0.0005(13) 0.0445(7)
O1 0.53(3) 0.122(8) 0.089(5) 0.046(6) 0.047(11) 0.080(12)
O2 0.195(17) 0.133(15) 0.186(19) 0.000 0.000 0.067(8)
O3 0.171(15) 0.176(14) 0.172(14) 0.000 0.000 0.104(12)
C1 0.33(4) 0.080(12) 0.134(17) 0.000 0.000 0.060(16)
C2 0.26(3) 0.21(3) 0.105(13) 0.000 0.000 0.11(2)
C3 0.213(17) 0.144(13) 0.119(10) 0.024(10) 0.005(11) 0.077(12)
C4 0.206(17) 0.161(16) 0.151(12) -0.008(13) -0.017(13) 0.087(13)
C5 0.18(2) 0.105(15) 0.132(15) 0.000 0.000 0.040(14)
C6 0.127(18) 0.16(2) 0.121(14) 0.000 0.000 0.039(18)
C7 0.078(11) 0.122(17) 0.131(14) 0.000 0.000 -0.003(12)

loop_
_atom_type_symbol
_atom_type_description
_atom_type_scat_dispersion_real
_atom_type_scat_dispersion_imag
_atom_type_scat_source
C C 0.0181 0.0091 'International Tables Vol C Tables 4.2.6.8 and 6.1.1.4'
H H 0.0000 0.0000 'International Tables Vol C Tables 4.2.6.8 and 6.1.1.4'
O O 0.0492 0.0322 'International Tables Vol C Tables 4.2.6.8 and 6.1.1.4'
In In 0.0822 5.0449 'International Tables Vol C Tables 4.2.6.8 and 6.1.1.4'

loop_
_geom_angle_atom_site_label_1
_geom_angle_atom_site_label_2
_geom_angle_atom_site_label_3
_geom_angle
_geom_angle_site_symmetry_1
_geom_angle_site_symmetry_3
O2 In1 O2 180.000(4) 13_675 .
O2 In1 O1 89.9(5) 13_675 11
O2 In1 O1 90.1(5) . 11
O2 In1 O1 90.1(5) 13_675 23_675
O2 In1 O1 89.9(5) . 23_675
O1 In1 O1 180.0(6) 11 23_675
O2 In1 O1 90.1(5) 13_675 .
O2 In1 O1 89.9(5) . .
O1 In1 O1 82.3(10) 11 .
O1 In1 O1 97.7(10) 23_675 .
O2 In1 O1 89.9(5) 13_675 13_675
O2 In1 O1 90.1(5) . 13_675
O1 In1 O1 97.7(10) 11 13_675
O1 In1 O1 82.3(10) 23_675 13_675
O1 In1 O1 180.000(5) . 13_675
C1 O1 In1 132.0(17) . .
In1 O2 In1 118.6(12) 4_675 .
In1 O2 H2 120.7 4_675 .
In1 O2 H2 120.7 . .
C6 O3 C5 117.5(18) . .
O1 C1 O1 133(2) 16_556 .
O1 C1 C2 113.7(11) 16_556 .
O1 C1 C2 113.7(11) . .
C3 C2 C3 119(3) . 16_556
C3 C2 C1 119.5(14) . .
C3 C2 C1 119.5(14) 16_556 .
C2 C3 C4 117.3(19) . .
C2 C3 H3 121.4 . .
C4 C3 H3 121.4 . .
C5 C4 C3 120(2) . .
C5 C4 H4 120.0 . .
C3 C4 H4 120.0 . .
C4 C5 C4 125(3) 16_556 .
C4 C5 O3 116.8(13) 16_556 .
C4 C5 O3 116.8(13) . .
C7 C6 O3 127(3) 2_665 .
C7 C6 C7 123(3) 2_665 .
O3 C6 C7 110(2) . .
C6 C7 C6 117(3) 3_565 .
C6 C7 H7 121.5 3_565 .
C6 C7 H7 121.5 . .

loop_
_geom_bond_atom_site_label_1
_geom_bond_atom_site_label_2
_geom_bond_distance
_geom_bond_site_symmetry_2
In1 O2 2.115(13) 13_675
In1 O2 2.115(13) .
In1 O1 2.152(17) 11
In1 O1 2.152(17) 23_675
In1 O1 2.152(17) .
In1 O1 2.152(17) 13_675
O1 C1 1.194(12) .
O2 In1 2.115(13) 4_675
O2 H2 0.8458 .
O3 C6 1.38(3) .
O3 C5 1.44(2) .
C1 O1 1.194(12) 16_556
C1 C2 1.57(4) .
C2 C3 1.37(2) .
C2 C3 1.37(2) 16_556
C3 C4 1.42(2) .
C3 H3 0.9300 .
C4 C5 1.25(2) .
C4 H4 0.9300 .
C5 C4 1.25(2) 16_556
C6 C7 1.34(3) 2_665
C6 C7 1.44(3) .
C7 C6 1.34(3) 3_565
C7 H7 0.9300 .

loop_
_geom_torsion_atom_site_label_1
_geom_torsion_atom_site_label_2
_geom_torsion_atom_site_label_3
_geom_torsion_atom_site_label_4
_geom_torsion
_geom_torsion_site_symmetry_1
_geom_torsion_site_symmetry_4
O2 In1 O1 C1 165(3) 13_675 .
O2 In1 O1 C1 -15(3) . .
O1 In1 O1 C1 -105(3) 11 .
O1 In1 O1 C1 75(3) 23_675 .
O1 In1 O2 In1 131.2(5) 11 4_675
O1 In1 O2 In1 -48.8(5) 23_675 4_675
O1 In1 O2 In1 48.8(5) . 4_675
O1 In1 O2 In1 -131.2(5) 13_675 4_675
In1 O1 C1 O1 -23(7) . 16_556
In1 O1 C1 C2 153.2(19) . .
O1 C1 C2 C3 171(3) 16_556 .
O1 C1 C2 C3 -5(4) . .
O1 C1 C2 C3 5(4) 16_556 16_556
O1 C1 C2 C3 -171(3) . 16_556
C3 C2 C3 C4 -2(4) 16_556 .
C1 C2 C3 C4 -168(2) . .
C2 C3 C4 C5 -4(4) . .
C3 C4 C5 C4 11(5) . 16_556
C3 C4 C5 O3 178.8(18) . .
C6 O3 C5 C4 84(2) . 16_556
C6 O3 C5 C4 -84(2) . .
C5 O3 C6 C7 0.0 . 2_665
C5 O3 C6 C7 180.0 . .
C7 C6 C7 C6 0.0 2_665 3_565
O3 C6 C7 C6 180.0 . 3_565

loop_
_platon_squeeze_void_nr
_platon_squeeze_void_average_x
_platon_squeeze_void_average_y
_platon_squeeze_void_average_z
_platon_squeeze_void_volume
_platon_squeeze_void_count_electrons
_platon_squeeze_void_content
1 0.000 0.000 -0.036 4380 706 ' '
